data_7010655
loop_
_publ_author_name
'Emeleus, Lucy C.'
'Cupertino, Domenico C.'
'Harris, Steven G.'
'Owens, Susan'
'Parsons, Simon'
'Swart, Ronald M.'
'Tasker, Peter A.'
'White, David J.'

_publ_section_title
;
 Diazopyrazolones as weak solvent extractants for copper from ammonia
 leach solutions&#x200A;&#x2020;
;
_journal_issue 8
_journal_name_full 'Journal of the Chemical Society, Dalton Transactions'
_journal_page_first 1239
_journal_paper_doi 10.1039/b101780m
_journal_year 2001
_chemical_formula_moiety CuL2
_chemical_formula_sum 'C32 H26 Cu N8 O2'
_chemical_formula_weight 618.15
_chemical_name_systematic
; 
? 
;
_space_group_IT_number 2
_symmetry_cell_setting 'Triclinic twin'
_symmetry_space_group_name_Hall '-P 1'
_symmetry_space_group_name_H-M 'P -1'
_atom_sites_solution_hydrogens geom
_atom_sites_solution_primary direct
_atom_sites_solution_secondary difmap
_audit_creation_method SHELXL
_cell_angle_alpha 75.87(4)
_cell_angle_beta 75.79(4)
_cell_angle_gamma 71.58(4)
_cell_formula_units_Z 2
_cell_length_a 8.307(4)
_cell_length_b 11.311(6)
_cell_length_c 16.415(8)
_cell_measurement_reflns_used 24
_cell_measurement_temperature 220(2)
_cell_measurement_theta_max 28
_cell_measurement_theta_min 10
_cell_volume 1395.1(13)
_computing_structure_refinement 'SHELXL-96 (Sheldrick, 1996)'
_computing_structure_solution Shelxs
_diffrn_ambient_temperature 220(2)
_diffrn_measurement_method omega-theta
_diffrn_radiation_monochromator graphite
_diffrn_radiation_source 'fine-focus sealed tube'
_diffrn_radiation_type CuK\a
_diffrn_radiation_wavelength 1.54184
_diffrn_reflns_av_R_equivalents 0.0000
_diffrn_reflns_av_sigmaI/netI 0.0350
_diffrn_reflns_limit_h_max 10
_diffrn_reflns_limit_h_min -9
_diffrn_reflns_limit_k_max 12
_diffrn_reflns_limit_k_min -12
_diffrn_reflns_limit_l_max 19
_diffrn_reflns_limit_l_min -18
_diffrn_reflns_number 4522
_diffrn_reflns_theta_max 70.01
_diffrn_reflns_theta_min 2.82
_exptl_absorpt_coefficient_mu 1.485
_exptl_absorpt_correction_T_max 0.364
_exptl_absorpt_correction_T_min 0.706
_exptl_absorpt_correction_type psi-scan
_exptl_crystal_colour red
_exptl_crystal_density_diffrn 1.472
_exptl_crystal_description block
_exptl_crystal_F_000 638
_exptl_crystal_size_max 0.32
_exptl_crystal_size_mid 0.16
_exptl_crystal_size_min 0.16
_refine_diff_density_max 0.870
_refine_diff_density_min -0.613
_refine_diff_density_rms 0.171
_refine_ls_extinction_method none
_refine_ls_goodness_of_fit_all 1.132
_refine_ls_goodness_of_fit_obs 1.211
_refine_ls_hydrogen_treatment riding
_refine_ls_matrix_type full
_refine_ls_number_parameters 391
_refine_ls_number_reflns 4522
_refine_ls_number_restraints 0
_refine_ls_restrained_S_all 1.132
_refine_ls_restrained_S_obs 1.211
_refine_ls_R_factor_all 0.0781
_refine_ls_R_factor_obs 0.0616
_refine_ls_shift/esd_max 0.034
_refine_ls_shift/esd_mean 0.001
_refine_ls_structure_factor_coef Fsqd
_refine_ls_weighting_details 'w=1/[\s^2^(Fo^2^)+(0.1155P)^2^+2.5396P] where P=(Fo^2^+2Fc^2^)/3'
_refine_ls_weighting_scheme calc
_refine_ls_wR_factor_all 0.2222
_refine_ls_wR_factor_obs 0.2090
_reflns_number_observed 3565
_reflns_number_total 4522
_reflns_observed_criterion >2sigma(I)
_cod_data_source_file b101780m.txt
_cod_data_source_block twin-le1611
_cod_depositor_comments
;
The following automatic conversions were performed:

'_exptl_absorpt_correction_type' tag value 'Psi-scans' was replaced
with 'psi-scan' value.

Automatic conversion script
Id: cif_fix_values 1646 2011-03-28 12:23:43Z adriana 

The following automatic conversions were performed:

'_refine_ls_weighting_scheme' value 'calc
w=1/[\s^2^(Fo^2^)+(0.1155P)^2^+2.5396P] where P=(Fo^2^+2Fc^2^)/3' was
changed to 'calc'. New tag '_refine_ls_weighting_details' was
created. The value of the new tag was set to
'w=1/[\s^2^(Fo^2^)+(0.1155P)^2^+2.5396P] where P=(Fo^2^+2Fc^2^)/3'.

Automatic conversion script
Id: cif_fix_values 3143 2015-03-26 13:38:13Z robertas 

The following automatic conversions were performed:

'_atom_sites_solution_hydrogens' value 'geometric' was changed to
'geom'.

Automatic conversion script
Id: cif_fix_values 6452 2018-10-05 10:23:21Z andrius 
;
_cod_original_cell_volume 1395.1(12)
_cod_original_sg_symbol_H-M P-1
_cod_database_code 7010655

loop_
_symmetry_equiv_pos_as_xyz
'x, y, z'
'-x, -y, -z'

loop_
_atom_site_aniso_label
_atom_site_aniso_U_11
_atom_site_aniso_U_22
_atom_site_aniso_U_33
_atom_site_aniso_U_23
_atom_site_aniso_U_13
_atom_site_aniso_U_12
Cu1 0.0349(4) 0.0347(4) 0.0306(4) -0.0056(3) 0.0040(3) -0.0063(3)
N1 0.039(2) 0.040(2) 0.033(2) -0.0073(18) 0.0047(18) -0.007(2)
C11 0.036(3) 0.051(3) 0.030(2) -0.003(2) -0.002(2) -0.014(2)
C12 0.054(4) 0.063(4) 0.051(4) -0.017(3) 0.010(3) -0.026(3)
C13 0.062(4) 0.060(4) 0.072(5) -0.018(4) 0.011(4) -0.027(4)
C14 0.052(4) 0.063(4) 0.057(4) 0.001(3) -0.003(3) -0.027(3)
C15 0.042(3) 0.066(4) 0.045(3) 0.000(3) 0.003(3) -0.015(3)
C16 0.040(3) 0.055(4) 0.038(3) -0.005(3) 0.005(2) -0.008(3)
N2 0.039(3) 0.044(3) 0.042(2) -0.010(2) 0.008(2) -0.002(2)
C3 0.047(3) 0.041(3) 0.038(3) -0.010(2) 0.010(2) -0.005(3)
C31 0.056(4) 0.046(4) 0.070(4) -0.014(3) 0.020(3) -0.004(3)
C4 0.034(3) 0.046(3) 0.030(2) -0.006(2) 0.007(2) -0.005(2)
N41 0.041(2) 0.043(2) 0.027(2) -0.0079(18) 0.0056(18) -0.005(2)
N42 0.035(2) 0.037(2) 0.035(2) -0.0062(18) -0.0011(18) -0.0064(19)
C43 0.038(3) 0.045(3) 0.033(3) -0.010(2) 0.004(2) -0.010(2)
C44 0.040(3) 0.046(3) 0.041(3) -0.005(2) -0.004(2) -0.009(2)
C45 0.038(3) 0.066(4) 0.049(3) -0.015(3) 0.001(3) -0.012(3)
C46 0.054(4) 0.061(4) 0.059(4) -0.023(3) 0.014(3) -0.028(3)
C47 0.058(4) 0.042(3) 0.062(4) -0.011(3) 0.017(3) -0.015(3)
C48 0.040(3) 0.037(3) 0.048(3) -0.010(2) 0.008(2) -0.007(2)
C5 0.031(2) 0.044(3) 0.026(2) -0.005(2) 0.0017(19) -0.005(2)
O5 0.0359(19) 0.040(2) 0.0397(19) -0.0072(16) 0.0051(15) -0.0088(16)
N1' 0.035(2) 0.040(2) 0.030(2) -0.0052(18) 0.0057(17) -0.0072(19)
C11' 0.032(3) 0.044(3) 0.030(2) 0.000(2) -0.003(2) -0.008(2)
C12' 0.050(3) 0.047(3) 0.038(3) -0.007(2) 0.002(2) -0.012(3)
C13' 0.070(4) 0.044(3) 0.045(3) -0.006(3) -0.004(3) -0.021(3)
C14' 0.054(4) 0.058(4) 0.044(3) 0.004(3) -0.008(3) -0.027(3)
C15' 0.047(3) 0.069(4) 0.041(3) -0.007(3) 0.011(3) -0.022(3)
C16' 0.041(3) 0.055(4) 0.046(3) -0.009(3) 0.005(3) -0.012(3)
N2' 0.040(2) 0.043(3) 0.029(2) -0.0087(18) 0.0040(18) -0.007(2)
C3' 0.035(3) 0.044(3) 0.031(2) -0.006(2) -0.001(2) -0.009(2)
C31' 0.048(3) 0.045(3) 0.039(3) -0.009(2) 0.003(2) -0.012(3)
C4' 0.027(2) 0.038(3) 0.031(2) -0.002(2) 0.0006(19) -0.006(2)
N41' 0.036(2) 0.039(2) 0.030(2) -0.0045(18) -0.0028(17) -0.0018(19)
N42' 0.033(2) 0.036(2) 0.029(2) -0.0071(17) 0.0005(17) -0.0059(18)
C43' 0.040(3) 0.032(3) 0.031(2) -0.001(2) 0.002(2) -0.001(2)
C44' 0.049(3) 0.047(3) 0.033(3) -0.004(2) -0.001(2) -0.006(3)
C45' 0.058(4) 0.049(3) 0.030(3) -0.002(2) -0.001(2) -0.010(3)
C46' 0.064(4) 0.050(4) 0.044(3) 0.002(3) 0.012(3) -0.012(3)
C47' 0.062(4) 0.049(4) 0.046(3) -0.006(3) 0.006(3) -0.019(3)
C48' 0.046(3) 0.031(3) 0.041(3) -0.007(2) 0.005(2) -0.010(2)
C5' 0.026(2) 0.041(3) 0.030(2) -0.003(2) 0.0001(19) -0.005(2)
O5' 0.0363(18) 0.0382(19) 0.0349(18) -0.0070(15) 0.0042(15) -0.0063(11)

loop_
_atom_site_label
_atom_site_type_symbol
_atom_site_fract_x
_atom_site_fract_y
_atom_site_fract_z
_atom_site_U_iso_or_equiv
_atom_site_thermal_displace_type
_atom_site_occupancy
_atom_site_calc_flag
_atom_site_refinement_flags
_atom_site_disorder_group
Cu1 Cu 0.06865(10) 0.47224(7) 0.28931(4) 0.0360(3) Uani 1 d . .
N1 N 0.5401(6) 0.4102(4) 0.1287(3) 0.0404(11) Uani 1 d . .
C11 C 0.6058(7) 0.5165(6) 0.0881(3) 0.0400(12) Uani 1 d . .
C12 C 0.5370(9) 0.6305(7) 0.1170(4) 0.0561(17) Uani 1 d . .
H12 H 0.4462 0.6393 0.1643 0.067 Uiso 1 calc R .
C13 C 0.6040(9) 0.7309(7) 0.0751(5) 0.0649(19) Uani 1 d . .
H13 H 0.5572 0.8089 0.0940 0.078 Uiso 1 calc R .
C14 C 0.7387(9) 0.7193(7) 0.0058(4) 0.0576(17) Uani 1 d . .
H14 H 0.7843 0.7882 -0.0214 0.069 Uiso 1 calc R .
C15 C 0.8047(8) 0.6061(7) -0.0224(4) 0.0547(16) Uani 1 d . .
H15 H 0.8951 0.5975 -0.0699 0.066 Uiso 1 calc R .
C16 C 0.7393(8) 0.5046(6) 0.0184(4) 0.0487(14) Uani 1 d . .
H16 H 0.7856 0.4271 -0.0012 0.058 Uiso 1 calc R .
N2 N 0.6385(6) 0.2901(5) 0.1094(3) 0.0464(12) Uani 1 d . .
C3 C 0.5439(8) 0.2128(6) 0.1477(4) 0.0462(14) Uani 1 d . .
C31 C 0.6059(9) 0.0757(6) 0.1433(5) 0.065(2) Uani 1 d . .
H31A H 0.5491 0.0583 0.1043 0.097 Uiso 1 calc R .
H31B H 0.5796 0.0265 0.1998 0.097 Uiso 1 calc R .
H31C H 0.7297 0.0528 0.1231 0.097 Uiso 1 calc R .
C4 C 0.3817(7) 0.2777(5) 0.1937(3) 0.0405(13) Uani 1 d . .
N41 N 0.2487(6) 0.2284(4) 0.2298(3) 0.0402(11) Uani 1 d . .
N42 N 0.1060(6) 0.3012(4) 0.2638(3) 0.0373(10) Uani 1 d . .
C43 C -0.0266(7) 0.2359(5) 0.2949(3) 0.0405(12) Uani 1 d . .
C44 C -0.1959(7) 0.3035(6) 0.2894(4) 0.0442(13) Uani 1 d . .
H44 H -0.2216 0.3899 0.2645 0.053 Uiso 1 calc R .
C45 C -0.3276(8) 0.2446(7) 0.3203(4) 0.0521(15) Uani 1 d . .
H45 H -0.4427 0.2909 0.3174 0.063 Uiso 1 calc R .
C46 C -0.2873(9) 0.1165(7) 0.3554(4) 0.0574(17) Uani 1 d . .
H46 H -0.3755 0.0755 0.3763 0.069 Uiso 1 calc R .
C47 C -0.1208(9) 0.0499(6) 0.3597(4) 0.0588(18) Uani 1 d . .
H47 H -0.0955 -0.0369 0.3834 0.071 Uiso 1 calc R .
C48 C 0.0130(7) 0.1077(5) 0.3297(4) 0.0450(13) Uani 1 d . .
H48 H 0.1277 0.0608 0.3329 0.054 Uiso 1 calc R .
C5 C 0.3854(6) 0.4057(5) 0.1800(3) 0.0362(11) Uani 1 d . .
O5 O 0.2701(5) 0.4996(3) 0.2084(2) 0.0410(9) Uani 1 d . .
N1' N -0.2479(6) 0.4832(4) 0.5241(3) 0.0381(10) Uani 1 d . .
C11' C -0.3206(7) 0.3809(5) 0.5633(3) 0.0375(12) Uani 1 d . .
C12' C -0.2696(8) 0.2706(6) 0.5287(4) 0.0474(14) Uani 1 d . .
H12' H -0.1846 0.2620 0.4791 0.057 Uiso 1 calc R .
C13' C -0.3466(9) 0.1747(6) 0.5687(4) 0.0532(15) Uani 1 d . .
H13' H -0.3124 0.1004 0.5455 0.064 Uiso 1 calc R .
C14' C -0.4713(8) 0.1838(6) 0.6409(4) 0.0515(15) Uani 1 d . .
H14' H -0.5223 0.1173 0.6668 0.062 Uiso 1 calc R .
C15' C -0.5204(8) 0.2932(7) 0.6751(4) 0.0553(16) Uani 1 d . .
H15' H -0.6054 0.3009 0.7247 0.066 Uiso 1 calc R .
C16' C -0.4454(8) 0.3914(6) 0.6366(4) 0.0500(15) Uani 1 d . .
H16' H -0.4793 0.4652 0.6603 0.060 Uiso 1 calc R .
N2' N -0.2899(6) 0.5862(4) 0.5671(3) 0.0399(10) Uani 1 d . .
C3' C -0.2268(7) 0.6736(5) 0.5135(3) 0.0385(12) Uani 1 d . .
C31' C -0.2496(8) 0.7975(6) 0.5373(4) 0.0462(14) Uani 1 d . .
H31D H -0.3210 0.8646 0.5016 0.069 Uiso 1 calc R .
H31E H -0.1377 0.8129 0.5291 0.069 Uiso 1 calc R .
H31F H -0.3049 0.7957 0.5968 0.069 Uiso 1 calc R .
C4' C -0.1377(6) 0.6322(5) 0.4349(3) 0.0345(11) Uani 1 d . .
N41' N -0.0745(6) 0.7054(4) 0.3644(3) 0.0379(10) Uani 1 d . .
N42' N -0.0019(5) 0.6558(4) 0.2973(3) 0.0348(9) Uani 1 d . .
C43' C 0.0511(7) 0.7465(5) 0.2256(3) 0.0388(12) Uani 1 d . .
C44' C 0.0296(8) 0.7420(6) 0.1458(3) 0.0462(14) Uani 1 d . .
H44' H -0.0185 0.6809 0.1389 0.055 Uiso 1 calc R .
C45' C 0.0797(8) 0.8286(6) 0.0757(4) 0.0495(15) Uani 1 d . .
H45' H 0.0675 0.8252 0.0209 0.059 Uiso 1 calc R .
C46' C 0.1468(9) 0.9191(6) 0.0859(4) 0.0598(18) Uani 1 d . .
H46' H 0.1777 0.9789 0.0385 0.072 Uiso 1 calc R .
C47' C 0.1693(9) 0.9225(6) 0.1661(4) 0.0548(16) Uani 1 d . .
H47' H 0.2161 0.9846 0.1725 0.066 Uiso 1 calc R .
C48' C 0.1234(7) 0.8349(5) 0.2376(4) 0.0418(13) Uani 1 d . .
H48' H 0.1409 0.8357 0.2919 0.050 Uiso 1 calc R .
C5' C -0.1529(6) 0.5077(5) 0.4442(3) 0.0350(11) Uani 1 d . .
O5' O -0.0951(5) 0.4319(3) 0.3911(2) 0.0393(8) Uani 1 d . .

loop_
_atom_type_symbol
_atom_type_description
_atom_type_scat_dispersion_real
_atom_type_scat_dispersion_imag
_atom_type_scat_source
C C 0.0181 0.0091 'International Tables Vol C Tables 4.2.6.8 and 6.1.1.4'
H H 0.0000 0.0000 'International Tables Vol C Tables 4.2.6.8 and 6.1.1.4'
N N 0.0311 0.0180 'International Tables Vol C Tables 4.2.6.8 and 6.1.1.4'
O O 0.0492 0.0322 'International Tables Vol C Tables 4.2.6.8 and 6.1.1.4'
Cu Cu -1.9646 0.5888 'International Tables Vol C Tables 4.2.6.8 and 6.1.1.4'

loop_
_geom_angle_atom_site_label_1
_geom_angle_atom_site_label_2
_geom_angle_atom_site_label_3
_geom_angle
_geom_angle_site_symmetry_1
_geom_angle_site_symmetry_3
_geom_angle_publ_flag
O5 Cu1 O5' 165.57(17) . . ?
O5 Cu1 N42 92.88(17) . . ?
O5' Cu1 N42 88.94(17) . . ?
O5 Cu1 N42' 88.37(17) . . ?
O5' Cu1 N42' 92.82(17) . . ?
N42 Cu1 N42' 168.00(18) . . ?
C5 N1 N2 111.8(4) . . ?
C5 N1 C11 129.8(5) . . ?
N2 N1 C11 118.1(4) . . ?
C12 C11 C16 120.1(6) . . ?
C12 C11 N1 120.9(5) . . ?
C16 C11 N1 119.0(5) . . ?
C13 C12 C11 118.7(6) . . ?
C12 C13 C14 121.5(7) . . ?
C15 C14 C13 119.1(6) . . ?
C14 C15 C16 120.4(6) . . ?
C15 C16 C11 120.2(6) . . ?
C3 N2 N1 105.9(4) . . ?
N2 C3 C4 111.2(5) . . ?
N2 C3 C31 121.7(5) . . ?
C4 C3 C31 127.0(6) . . ?
N41 C4 C5 128.4(5) . . ?
N41 C4 C3 125.2(5) . . ?
C5 C4 C3 105.6(5) . . ?
N42 N41 C4 118.3(5) . . ?
N41 N42 C43 111.2(4) . . ?
N41 N42 Cu1 127.6(4) . . ?
C43 N42 Cu1 120.6(3) . . ?
C44 C43 C48 120.1(5) . . ?
C44 C43 N42 118.8(5) . . ?
C48 C43 N42 121.1(5) . . ?
C43 C44 C45 120.5(6) . . ?
C44 C45 C46 119.1(6) . . ?
C47 C46 C45 120.3(6) . . ?
C46 C47 C48 121.4(6) . . ?
C43 C48 C47 118.6(6) . . ?
O5 C5 N1 125.8(5) . . ?
O5 C5 C4 128.7(5) . . ?
N1 C5 C4 105.4(4) . . ?
C5 O5 Cu1 120.0(3) . . ?
C5' N1' N2' 111.0(4) . . ?
C5' N1' C11' 130.2(5) . . ?
N2' N1' C11' 118.4(4) . . ?
C16' C11' C12' 119.7(5) . . ?
C16' C11' N1' 119.3(5) . . ?
C12' C11' N1' 121.0(5) . . ?
C13' C12' C11' 118.7(5) . . ?
C14' C13' C12' 122.4(6) . . ?
C13' C14' C15' 118.6(6) . . ?
C14' C15' C16' 120.6(5) . . ?
C11' C16' C15' 120.1(6) . . ?
C3' N2' N1' 106.3(4) . . ?
N2' C3' C4' 111.3(5) . . ?
N2' C3' C31' 121.0(5) . . ?
C4' C3' C31' 127.7(5) . . ?
N41' C4' C5' 128.5(5) . . ?
N41' C4' C3' 125.1(5) . . ?
C5' C4' C3' 105.8(4) . . ?
N42' N41' C4' 118.1(5) . . ?
N41' N42' C43' 112.0(4) . . ?
N41' N42' Cu1 127.4(3) . . ?
C43' N42' Cu1 119.9(3) . . ?
C44' C43' C48' 121.7(5) . . ?
C44' C43' N42' 118.3(5) . . ?
C48' C43' N42' 120.0(5) . . ?
C43' C44' C45' 119.3(6) . . ?
C46' C45' C44' 120.3(6) . . ?
C45' C46' C47' 120.1(6) . . ?
C46' C47' C48' 120.9(6) . . ?
C43' C48' C47' 117.6(6) . . ?
O5' C5' N1' 125.2(5) . . ?
O5' C5' C4' 129.2(4) . . ?
N1' C5' C4' 105.6(4) . . ?
C5' O5' Cu1 118.7(3) . . ?

loop_
_geom_bond_atom_site_label_1
_geom_bond_atom_site_label_2
_geom_bond_distance
_geom_bond_site_symmetry_2
_geom_bond_publ_flag
Cu1 O5 1.922(4) . ?
Cu1 O5' 1.937(4) . ?
Cu1 N42 1.992(5) . ?
Cu1 N42' 1.999(4) . ?
N1 C5 1.361(6) . ?
N1 N2 1.413(6) . ?
N1 C11 1.425(7) . ?
C11 C12 1.384(9) . ?
C11 C16 1.384(7) . ?
C12 C13 1.380(9) . ?
C13 C14 1.385(9) . ?
C14 C15 1.370(10) . ?
C15 C16 1.379(9) . ?
N2 C3 1.304(8) . ?
C3 C4 1.439(7) . ?
C3 C31 1.485(8) . ?
C4 N41 1.338(7) . ?
C4 C5 1.419(8) . ?
N41 N42 1.295(6) . ?
N42 C43 1.440(7) . ?
C43 C44 1.385(8) . ?
C43 C48 1.388(8) . ?
C44 C45 1.386(8) . ?
C45 C46 1.387(9) . ?
C46 C47 1.360(10) . ?
C47 C48 1.392(8) . ?
C5 O5 1.281(6) . ?
N1' C5' 1.368(6) . ?
N1' N2' 1.414(6) . ?
N1' C11' 1.416(7) . ?
C11' C16' 1.383(7) . ?
C11' C12' 1.398(8) . ?
C12' C13' 1.379(9) . ?
C13' C14' 1.371(9) . ?
C14' C15' 1.385(9) . ?
C15' C16' 1.387(9) . ?
N2' C3' 1.305(7) . ?
C3' C4' 1.427(7) . ?
C3' C31' 1.489(8) . ?
C4' N41' 1.346(6) . ?
C4' C5' 1.422(8) . ?
N41' N42' 1.286(6) . ?
N42' C43' 1.440(6) . ?
C43' C44' 1.381(8) . ?
C43' C48' 1.391(8) . ?
C44' C45' 1.389(8) . ?
C45' C46' 1.369(10) . ?
C46' C47' 1.385(10) . ?
C47' C48' 1.399(8) . ?
C5' O5' 1.275(6) . ?
